data_7129579
loop_
_publ_author_name
'Dong, Ming'
'Liu, Xiu'
'Zhang, Zhi-Yuan'
'Yu, Cheng-Mao'
'Huo, Bochao'
'Li, Chunju'

_publ_section_title
;
 Synthesis of a Large-Cavity Carbazole Macrocycle for Size-Dependent
 Recognition
;
_journal_name_full 'Chemical Communications'
_journal_paper_doi 10.1039/D1CC06788E
_journal_year 2022
_chemical_formula_sum 'C348 H296 N12 O48'
_chemical_formula_weight 5413.95
_space_group_crystal_system tetragonal
_space_group_IT_number 142
_space_group_name_Hall '-I 4bd 2c'
_space_group_name_H-M_alt 'I 41/a c d :2'
_atom_sites_solution_hydrogens geom
_audit_creation_method SHELXL-2014/7
_audit_update_record
;
2021-09-13 deposited with the CCDC.	2022-01-07 downloaded from the CCDC.
;
_cell_angle_alpha 90
_cell_angle_beta 90
_cell_angle_gamma 90
_cell_formula_units_Z 8
_cell_length_a 65.655(6)
_cell_length_b 65.655(6)
_cell_length_c 18.9177(18)
_cell_measurement_reflns_used 14711
_cell_measurement_temperature 273(2)
_cell_measurement_theta_max 25.529
_cell_measurement_theta_min 1.353
_cell_volume 81546(13)
_computing_structure_refinement 'SHELXL-2014/7 (Sheldrick, 2014)'
_diffrn_ambient_temperature 273(2)
_diffrn_measured_fraction_theta_full 0.996
_diffrn_measured_fraction_theta_max 0.996
_diffrn_measurement_device_type 'SSRF BL17B'
_diffrn_radiation_type Synchrotron
_diffrn_radiation_wavelength 0.77485
_diffrn_reflns_av_R_equivalents 0.2024
_diffrn_reflns_av_unetI/netI 0.0574
_diffrn_reflns_Laue_measured_fraction_full 0.996
_diffrn_reflns_Laue_measured_fraction_max 0.996
_diffrn_reflns_limit_h_max 73
_diffrn_reflns_limit_h_min -72
_diffrn_reflns_limit_k_max 72
_diffrn_reflns_limit_k_min -72
_diffrn_reflns_limit_l_max 21
_diffrn_reflns_limit_l_min -21
_diffrn_reflns_number 317878
_diffrn_reflns_point_group_measured_fraction_full 0.996
_diffrn_reflns_point_group_measured_fraction_max 0.996
_diffrn_reflns_theta_full 25.529
_diffrn_reflns_theta_max 25.529
_diffrn_reflns_theta_min 1.353
_exptl_absorpt_coefficient_mu 0.070
_exptl_absorpt_correction_T_max 0.993
_exptl_absorpt_correction_T_min 0.993
_exptl_absorpt_correction_type multi-scan
_exptl_absorpt_process_details SADABS
_exptl_crystal_colour COLOURLESS
_exptl_crystal_density_diffrn 0.882
_exptl_crystal_density_meas ?
_exptl_crystal_description BLOCK
_exptl_crystal_F_000 22816
_exptl_crystal_size_max 0.120
_exptl_crystal_size_mid 0.110
_exptl_crystal_size_min 0.100
_refine_diff_density_max 0.368
_refine_diff_density_min -0.327
_refine_diff_density_rms 0.081
_refine_ls_extinction_coef 0.00075(3)
_refine_ls_extinction_expression Fc^*^=kFc[1+0.001xFc^2^\l^3^/sin(2\q)]^-1/4^
_refine_ls_extinction_method 'SHELXL-2014/7 (Sheldrick 2014'
_refine_ls_goodness_of_fit_ref 1.061
_refine_ls_hydrogen_treatment constr
_refine_ls_matrix_type full
_refine_ls_number_parameters 990
_refine_ls_number_reflns 14654
_refine_ls_number_restraints 1014
_refine_ls_restrained_S_all 1.065
_refine_ls_R_factor_all 0.1756
_refine_ls_R_factor_gt 0.1171
_refine_ls_shift/su_max 0.000
_refine_ls_shift/su_mean 0.000
_refine_ls_structure_factor_coef Fsqd
_refine_ls_weighting_details 'w=1/[\s^2^(Fo^2^)+(0.0800P)^2^+300.0000P] where P=(Fo^2^+2Fc^2^)/3'
_refine_ls_weighting_scheme calc
_refine_ls_wR_factor_gt 0.2802
_refine_ls_wR_factor_ref 0.2985
_reflns_Friedel_coverage 0.000
_reflns_number_gt 7630
_reflns_number_total 14654
_reflns_threshold_expression 'I > 2\s(I)'
_cod_data_source_file d1cc06788e2.cif
_cod_data_source_block zy1_syn_0m_sq
_cod_depositor_comments
;
The following automatic conversions were performed:

data item '_exptl_absorpt_correction_type' value 'MULTI-SCAN' was
changed to 'multi-scan' in accordance with the
/home/data/users/saulius/crontab/automatic-downloads/rss-feeds/RSC/lib/dictionaries/cif_core.dic
dictionary named 'cif_core.dic' version 2.4.2 last updated on
2011-04-26.

data item '_exptl_crystal_density_meas' value 'NONE' was changed to
'?' -- the value is perceived as not measured.

Automatic conversion script
Id: cif_fix_values 7556 2019-12-06 15:28:31Z antanas 
;
_cod_original_cell_volume 81546(17)
_cod_original_sg_symbol_H-M 'I 41/a c d'
_cod_database_code 7129579
_shelx_shelxl_version_number 2014/7
_shelx_space_group_comment
;
The symmetry employed for this shelxl refinement is uniquely defined
by the following loop, which should always be used as a source of
symmetry information in preference to the above space-group names.
They are only intended as comments.
;
_shelx_estimated_absorpt_t_min 0.992
_shelx_estimated_absorpt_t_max 0.993

loop_
_space_group_symop_operation_xyz
'x, y, z'
'-x+1/2, -y, z+1/2'
'-y+1/4, x+3/4, z+1/4'
'y+1/4, -x+1/4, z+3/4'
'-x+1/2, y, -z'
'x, -y, -z+1/2'
'y+1/4, x+3/4, -z+3/4'
'-y+1/4, -x+1/4, -z+1/4'
'x+1/2, y+1/2, z+1/2'
'-x+1, -y+1/2, z+1'
'-y+3/4, x+5/4, z+3/4'
'y+3/4, -x+3/4, z+5/4'
'-x+1, y+1/2, -z+1/2'
'x+1/2, -y+1/2, -z+1'
'y+3/4, x+5/4, -z+5/4'
'-y+3/4, -x+3/4, -z+3/4'
'-x, -y, -z'
'x-1/2, y, -z-1/2'
'y-1/4, -x-3/4, -z-1/4'
'-y-1/4, x-1/4, -z-3/4'
'x-1/2, -y, z'
'-x, y, z-1/2'
'-y-1/4, -x-3/4, z-3/4'
'y-1/4, x-1/4, z-1/4'
'-x+1/2, -y+1/2, -z+1/2'
'x, y+1/2, -z'
'y+1/4, -x-1/4, -z+1/4'
'-y+1/4, x+1/4, -z-1/4'
'x, -y+1/2, z+1/2'
'-x+1/2, y+1/2, z'
'-y+1/4, -x-1/4, z-1/4'
'y+1/4, x+1/4, z+1/4'

loop_
_atom_site_label
_atom_site_type_symbol
_atom_site_fract_x
_atom_site_fract_y
_atom_site_fract_z
_atom_site_U_iso_or_equiv
_atom_site_adp_type
_atom_site_occupancy
_atom_site_site_symmetry_order
_atom_site_calc_flag
_atom_site_refinement_flags_posn
_atom_site_refinement_flags_adp
_atom_site_refinement_flags_occupancy
_atom_site_disorder_assembly
_atom_site_disorder_group
O1 O 0.63107(6) 0.90669(6) 0.0364(2) 0.0834(11) Uani 1 1 d . U . . .
N1 N 0.62706(7) 0.83351(7) -0.0387(3) 0.0799(12) Uani 1 1 d . U . . .
H1 H 0.6315 0.8318 0.0036 0.096 Uiso 1 1 calc R U . . .
C1 C 0.62858(12) 0.91686(10) 0.1021(3) 0.111(2) Uani 1 1 d . U . . .
H1A H 0.6223 0.9078 0.1355 0.166 Uiso 1 1 calc R U . . .
H1B H 0.6416 0.9211 0.1196 0.166 Uiso 1 1 calc R U . . .
H1C H 0.6201 0.9286 0.0956 0.166 Uiso 1 1 calc R U . . .
O2 O 0.66356(7) 0.96651(7) -0.0627(2) 0.1060(14) Uani 1 1 d . U . . .
N3 N 0.75640(7) 0.89076(8) -0.0850(3) 0.0932(14) Uani 1 1 d . U . . .
H3 H 0.7485 0.8811 -0.0987 0.112 Uiso 1 1 calc R U . . .
C2 C 0.66481(15) 0.97520(12) 0.0050(4) 0.152(3) Uani 1 1 d . U . . .
H2A H 0.6704 0.9887 0.0015 0.228 Uiso 1 1 calc R U . . .
H2B H 0.6515 0.9759 0.0254 0.228 Uiso 1 1 calc R U . . .
H2C H 0.6734 0.9670 0.0343 0.228 Uiso 1 1 calc R U . . .
C3 C 0.63979(8) 0.91728(9) -0.0180(3) 0.0736(14) Uani 1 1 d . U . . .
O3 O 0.61356(8) 0.70036(7) -0.1010(3) 0.1310(17) Uani 1 1 d . U . . .
O4 O 0.58415(8) 0.76452(7) -0.0297(3) 0.1291(17) Uani 1 1 d . U . . .
C4 C 0.63983(8) 0.90770(8) -0.0846(3) 0.0721(13) Uani 1 1 d . U . . .
C5 C 0.64813(8) 0.91925(9) -0.1402(3) 0.0777(15) Uani 1 1 d . U . . .
H5 H 0.6485 0.9133 -0.1849 0.093 Uiso 1 1 calc R U . . .
O5 O 0.61584(7) 0.71808(7) -0.3173(3) 0.1123(14) Uani 1 1 d . U . . .
C6 C 0.65583(9) 0.93884(9) -0.1334(3) 0.0790(14) Uani 1 1 d . U . . .
O6 O 0.66594(8) 0.75656(8) -0.4484(3) 0.1219(16) Uani 1 1 d . U . . .
C7 C 0.65581(9) 0.94708(9) -0.0667(3) 0.0796(15) Uani 1 1 d . U . . .
O7 O 0.81527(8) 0.82314(7) -0.3282(3) 0.1285(17) Uani 1 1 d . U . . .
C8 C 0.64793(8) 0.93670(9) -0.0094(3) 0.0790(15) Uani 1 1 d . U . . .
H8 H 0.6481 0.9427 0.0351 0.095 Uiso 1 1 calc R U . . .
O8 O 0.85676(6) 0.82513(6) -0.1156(3) 0.1013(13) Uani 1 1 d . U . . .
C10 C 0.62161(9) 0.88415(9) -0.1655(3) 0.0831(16) Uani 1 1 d . U . . .
H10 H 0.6197 0.8952 -0.1957 0.100 Uiso 1 1 calc R U . . .
O10 O 0.81419(8) 0.86599(9) 0.1548(3) 0.1239(16) Uani 1 1 d . U . . .
C9 C 0.63140(8) 0.88743(8) -0.0996(3) 0.0731(14) Uani 1 1 d . U . . .
O9 O 0.83421(7) 0.79686(8) 0.1013(3) 0.1146(15) Uani 1 1 d . U . . .
C11 C 0.61499(9) 0.86572(9) -0.1859(3) 0.0861(16) Uani 1 1 d . U . . .
H11 H 0.6088 0.8641 -0.2298 0.103 Uiso 1 1 calc R U . . .
O11 O 0.67431(8) 0.97636(9) -0.2991(3) 0.150(2) Uani 1 1 d . U . . .
C12 C 0.61745(8) 0.84909(8) -0.1408(3) 0.0745(14) Uani 1 1 d . U . . .
O12 O 0.74620(10) 0.96968(12) -0.2428(4) 0.189(3) Uani 1 1 d . U . . .
C14 C 0.63366(8) 0.87110(8) -0.0540(3) 0.0742(14) Uani 1 1 d . U . . .
H14 H 0.6398 0.8727 -0.0100 0.089 Uiso 1 1 calc R U . . .
C13 C 0.62646(8) 0.85210(8) -0.0758(3) 0.0733(14) Uani 1 1 d . U . . .
C15 C 0.61261(9) 0.82745(9) -0.1449(3) 0.0831(15) Uani 1 1 d . U . . .
C17 C 0.60239(10) 0.79443(10) -0.1861(4) 0.0983(18) Uani 1 1 d . U . . .
H17 H 0.5966 0.7861 -0.2206 0.118 Uiso 1 1 calc R U . . .
C16 C 0.60400(9) 0.81515(10) -0.1985(4) 0.0944(17) Uani 1 1 d . U . . .
H16 H 0.5996 0.8208 -0.2408 0.113 Uiso 1 1 calc R U . . .
C18 C 0.60907(9) 0.78581(9) -0.1239(4) 0.0877(16) Uani 1 1 d . U . . .
C24 C 0.61132(12) 0.72074(10) -0.1052(4) 0.1057(18) Uani 1 1 d . U . . .
C23 C 0.62347(11) 0.73032(9) -0.1542(4) 0.0953(17) Uani 1 1 d . U . . .
C22 C 0.62177(10) 0.75147(9) -0.1592(4) 0.0925(17) Uani 1 1 d . U . . .
H22 H 0.6297 0.7582 -0.1927 0.111 Uiso 1 1 calc R U . . .
C21 C 0.60892(10) 0.76308(10) -0.1168(4) 0.0911(16) Uani 1 1 d . U . . .
C20 C 0.61907(8) 0.81839(9) -0.0828(3) 0.0760(14) Uani 1 1 d . U . . .
C19 C 0.61745(9) 0.79774(9) -0.0714(3) 0.0828(15) Uani 1 1 d . U . . .
H19 H 0.6219 0.7920 -0.0293 0.099 Uiso 1 1 calc R U . . .
C25 C 0.59809(12) 0.73147(11) -0.0638(4) 0.113(2) Uani 1 1 d . U . . .
H25 H 0.5898 0.7247 -0.0315 0.136 Uiso 1 1 calc R U . . .
C26 C 0.59713(11) 0.75250(11) -0.0702(4) 0.1074(19) Uani 1 1 d . U . . .
C27 C 0.56804(14) 0.75436(14) 0.0107(6) 0.174(4) Uani 1 1 d . U . . .
H27A H 0.5603 0.7644 0.0361 0.261 Uiso 1 1 calc R U . . .
H27B H 0.5593 0.7471 -0.0211 0.261 Uiso 1 1 calc R U . . .
H27C H 0.5740 0.7450 0.0435 0.261 Uiso 1 1 calc R U . . .
C28 C 0.60056(18) 0.68976(13) -0.0514(6) 0.201(5) Uani 1 1 d . U . . .
H28A H 0.6035 0.6754 -0.0529 0.301 Uiso 1 1 calc R U . . .
H28B H 0.6030 0.6948 -0.0045 0.301 Uiso 1 1 calc R U . . .
H28C H 0.5866 0.6920 -0.0637 0.301 Uiso 1 1 calc R U . . .
C29 C 0.63891(11) 0.71845(9) -0.1969(4) 0.0982(18) Uani 1 1 d . U . . .
H29A H 0.6507 0.7159 -0.1674 0.118 Uiso 1 1 calc R U . . .
H29B H 0.6331 0.7053 -0.2090 0.118 Uiso 1 1 calc R U . . .
C30 C 0.64590(11) 0.72869(9) -0.2642(4) 0.0956(17) Uani 1 1 d . U . . .
C31 C 0.66457(12) 0.73880(10) -0.2684(4) 0.112(2) Uani 1 1 d . U . . .
H31 H 0.6729 0.7391 -0.2286 0.134 Uiso 1 1 calc R U . . .
C32 C 0.67133(12) 0.74857(12) -0.3299(4) 0.1169(19) Uani 1 1 d . U . . .
C33 C 0.65856(12) 0.74777(11) -0.3894(4) 0.1053(18) Uani 1 1 d . U . . .
C35 C 0.63406(10) 0.72839(10) -0.3244(4) 0.0970(17) Uani 1 1 d . U . . .
C34 C 0.64042(10) 0.73774(10) -0.3868(4) 0.1000(18) Uani 1 1 d . U . . .
H34 H 0.6322 0.7371 -0.4268 0.120 Uiso 1 1 calc R U . . .
C36 C 0.60342(12) 0.71586(15) -0.3775(5) 0.154(3) Uani 1 1 d . U . . .
H36A H 0.5913 0.7084 -0.3651 0.231 Uiso 1 1 calc R U . . .
H36B H 0.5997 0.7291 -0.3951 0.231 Uiso 1 1 calc R U . . .
H36C H 0.6107 0.7085 -0.4134 0.231 Uiso 1 1 calc R U . . .
C37 C 0.65442(12) 0.75457(13) -0.5132(4) 0.128(3) Uani 1 1 d . U . . .
H37A H 0.6614 0.7615 -0.5507 0.192 Uiso 1 1 calc R U . . .
H37B H 0.6531 0.7404 -0.5250 0.192 Uiso 1 1 calc R U . . .
H37C H 0.6412 0.7605 -0.5069 0.192 Uiso 1 1 calc R U . . .
C51 C 0.80845(11) 0.80210(11) -0.1556(4) 0.112(2) Uani 1 1 d . U . . .
H51 H 0.7988 0.7942 -0.1325 0.134 Uiso 1 1 calc R U . . .
C50 C 0.80467(11) 0.80705(11) -0.2243(4) 0.1129(19) Uani 1 1 d . U . . .
C52 C 0.82554(10) 0.80787(9) -0.1170(4) 0.0929(17) Uani 1 1 d . U . . .
C53 C 0.83974(10) 0.81947(9) -0.1541(4) 0.0909(16) Uani 1 1 d . U . . .
C55 C 0.81913(12) 0.81863(11) -0.2590(4) 0.1097(19) Uani 1 1 d . U . . .
C54 C 0.83675(10) 0.82469(9) -0.2226(4) 0.0953(18) Uani 1 1 d . U . . .
H54 H 0.8465 0.8324 -0.2459 0.114 Uiso 1 1 calc R U . . .
C57 C 0.87260(10) 0.83480(12) -0.1536(4) 0.124(3) Uani 1 1 d . U . . .
H57A H 0.8835 0.8380 -0.1219 0.185 Uiso 1 1 calc R U . . .
H57B H 0.8775 0.8258 -0.1899 0.185 Uiso 1 1 calc R U . . .
H57C H 0.8675 0.8471 -0.1746 0.185 Uiso 1 1 calc R U . . .
C56 C 0.83072(15) 0.83489(14) -0.3666(5) 0.165(4) Uani 1 1 d . U . . .
H56A H 0.8263 0.8371 -0.4144 0.248 Uiso 1 1 calc R U . . .
H56B H 0.8327 0.8478 -0.3438 0.248 Uiso 1 1 calc R U . . .
H56C H 0.8433 0.8275 -0.3669 0.248 Uiso 1 1 calc R U . . .
C58 C 0.82812(10) 0.80220(10) -0.0409(3) 0.0957(17) Uani 1 1 d . U . . .
H58A H 0.8193 0.7907 -0.0308 0.115 Uiso 1 1 calc R U . . .
H58B H 0.8420 0.7977 -0.0338 0.115 Uiso 1 1 calc R U . . .
C59 C 0.82367(9) 0.81863(10) 0.0112(4) 0.0872(16) Uani 1 1 d . U . . .
C61 C 0.82494(10) 0.83139(12) 0.1313(4) 0.1022(19) Uani 1 1 d . U . . .
H61 H 0.8284 0.8295 0.1785 0.123 Uiso 1 1 calc R U . . .
C60 C 0.82748(10) 0.81561(12) 0.0827(4) 0.0964(17) Uani 1 1 d . U . . .
C68 C 0.81052(9) 0.89157(11) 0.0254(3) 0.0919(17) Uani 1 1 d . U . . .
H68 H 0.8224 0.8926 0.0517 0.110 Uiso 1 1 calc R U . . .
C67 C 0.80207(9) 0.87178(10) 0.0123(3) 0.0843(15) Uani 1 1 d . U . . .
C66 C 0.82469(13) 0.86649(15) 0.2208(4) 0.145(3) Uani 1 1 d . U . . .
H66A H 0.8209 0.8786 0.2463 0.218 Uiso 1 1 calc R U . . .
H66B H 0.8211 0.8547 0.2481 0.218 Uiso 1 1 calc R U . . .
H66C H 0.8391 0.8666 0.2125 0.218 Uiso 1 1 calc R U . . .
C65 C 0.83752(12) 0.79301(13) 0.1750(4) 0.132(3) Uani 1 1 d . U . . .
H65A H 0.8422 0.7793 0.1812 0.198 Uiso 1 1 calc R U . . .
H65B H 0.8476 0.8023 0.1928 0.198 Uiso 1 1 calc R U . . .
H65C H 0.8250 0.7948 0.2004 0.198 Uiso 1 1 calc R U . . .
C64 C 0.81554(8) 0.83709(10) -0.0083(3) 0.0845(16) Uani 1 1 d . U . . .
H64 H 0.8122 0.8390 -0.0556 0.101 Uiso 1 1 calc R U . . .
C63 C 0.81199(9) 0.85320(10) 0.0384(3) 0.0864(16) Uani 1 1 d . U . . .
C62 C 0.81733(10) 0.84981(12) 0.1089(4) 0.0961(17) Uani 1 1 d . U . . .
C71 C 0.77479(9) 0.88804(11) -0.0485(3) 0.0853(15) Uani 1 1 d . U . . .
C70 C 0.78319(9) 0.90763(10) -0.0366(3) 0.0864(16) Uani 1 1 d . U . . .
C69 C 0.80149(9) 0.90896(10) 0.0002(3) 0.0883(16) Uani 1 1 d . U . . .
H69 H 0.8076 0.9216 0.0078 0.106 Uiso 1 1 calc R U . . .
C79 C 0.72097(10) 0.95195(11) -0.1780(4) 0.1031(18) Uani 1 1 d . U . . .
C78 C 0.75299(9) 0.91111(11) -0.0954(3) 0.0904(16) Uani 1 1 d . U . . .
C77 C 0.73685(9) 0.92049(11) -0.1292(3) 0.0929(17) Uani 1 1 d . U . . .
H77 H 0.7260 0.9129 -0.1465 0.111 Uiso 1 1 calc R U . . .
C76 C 0.73740(10) 0.94158(12) -0.1366(4) 0.0964(17) Uani 1 1 d . U . . .
C75 C 0.75357(11) 0.95242(11) -0.1082(4) 0.1034(19) Uani 1 1 d . U . . .
H75 H 0.7536 0.9665 -0.1126 0.124 Uiso 1 1 calc R U . . .
C74 C 0.76951(10) 0.94319(11) -0.0738(4) 0.0991(18) Uani 1 1 d . U . . .
H74 H 0.7802 0.9509 -0.0559 0.119 Uiso 1 1 calc R U . . .
C73 C 0.76943(9) 0.92252(11) -0.0663(3) 0.0855(15) Uani 1 1 d . U . . .
C72 C 0.78400(9) 0.87063(10) -0.0252(3) 0.0870(16) Uani 1 1 d . U . . .
H72 H 0.7781 0.8580 -0.0345 0.104 Uiso 1 1 calc R U . . .
C81 C 0.71061(13) 0.97333(14) -0.2732(5) 0.145(3) Uani 1 1 d . U . . .
H81 H 0.7143 0.9821 -0.3098 0.174 Uiso 1 1 calc R U . . .
C80 C 0.72537(12) 0.96504(15) -0.2310(5) 0.143(2) Uani 1 1 d . U . . .
C86 C 0.75460(13) 0.97598(17) -0.2981(5) 0.171(4) Uani 1 1 d . U . . .
H86A H 0.7469 0.9782 -0.3386 0.205 Uiso 1 1 calc R U . . .
H86B H 0.7685 0.9784 -0.2987 0.205 Uiso 1 1 calc R U . . .
C87 C 0.66206(9) 0.95101(10) -0.1973(3) 0.0922(17) Uani 1 1 d . U . . .
H87A H 0.6548 0.9638 -0.1959 0.111 Uiso 1 1 calc R U . . .
H87B H 0.6574 0.9437 -0.2389 0.111 Uiso 1 1 calc R U . . .
C85 C 0.67878(15) 0.98952(17) -0.3584(5) 0.188(4) Uani 1 1 d . U . . .
H85A H 0.6663 0.9938 -0.3801 0.282 Uiso 1 1 calc R U . . .
H85B H 0.6862 1.0012 -0.3422 0.282 Uiso 1 1 calc R U . . .
H85C H 0.6869 0.9822 -0.3923 0.282 Uiso 1 1 calc R U . . .
C84 C 0.70038(10) 0.94741(10) -0.1681(3) 0.0949(17) Uani 1 1 d . U . . .
H84 H 0.6970 0.9382 -0.1328 0.114 Uiso 1 1 calc R U . . .
C83 C 0.68473(10) 0.95583(11) -0.2076(4) 0.0982(17) Uani 1 1 d . U . . .
C82 C 0.69025(12) 0.96881(13) -0.2619(4) 0.127(2) Uani 1 1 d . U . . .
C38 C 0.69630(9) 0.75302(12) -0.3391(5) 0.096(2) Uani 0.531(3) 1 d DG U P A 1
C39 C 0.70811(11) 0.74953(11) -0.3989(4) 0.097(3) Uani 0.531(3) 1 d DG U P A 1
H39 H 0.7027 0.7425 -0.4371 0.117 Uiso 0.531(3) 1 calc R U P A 1
C40 C 0.72806(11) 0.75657(12) -0.4015(4) 0.098(3) Uani 0.531(3) 1 d DG U P A 1
H40 H 0.7360 0.7542 -0.4415 0.118 Uiso 0.531(3) 1 calc R U P A 1
C41 C 0.73620(9) 0.76711(12) -0.3444(5) 0.090(2) Uani 0.531(3) 1 d DG U P A 1
C42 C 0.72439(12) 0.77060(12) -0.2846(4) 0.089(2) Uani 0.531(3) 1 d DG U P A 1
C43 C 0.70444(12) 0.76356(13) -0.2820(4) 0.094(2) Uani 0.531(3) 1 d DG U P A 1
H43 H 0.6965 0.7659 -0.2420 0.113 Uiso 0.531(3) 1 calc R U P A 1
N2 N 0.73494(12) 0.78148(15) -0.2344(5) 0.0914(19) Uani 0.531(3) 1 d D U P A 1
H2 H 0.7303 0.7856 -0.1942 0.110 Uiso 0.531(3) 1 calc R U P A 1
C44 C 0.75626(9) 0.77645(11) -0.3284(4) 0.090(2) Uani 0.531(3) 1 d DG U P A 1
C45 C 0.77468(11) 0.77761(11) -0.3644(4) 0.095(3) Uani 0.531(3) 1 d DG U P A 1
H45 H 0.7758 0.7721 -0.4096 0.114 Uiso 0.531(3) 1 calc R U P A 1
C46 C 0.79137(9) 0.78695(12) -0.3329(4) 0.094(3) Uani 0.531(3) 1 d DG U P A 1
H46 H 0.8037 0.7877 -0.3570 0.112 Uiso 0.531(3) 1 calc R U P A 1
C47 C 0.78964(10) 0.79514(11) -0.2654(4) 0.094(2) Uani 0.531(3) 1 d DG U P A 1
C48 C 0.77121(12) 0.79398(12) -0.2294(4) 0.091(2) Uani 0.531(3) 1 d DG U P A 1
H48 H 0.7701 0.7995 -0.1842 0.109 Uiso 0.531(3) 1 calc R U P A 1
C49 C 0.75452(9) 0.78464(12) -0.2609(4) 0.089(2) Uani 0.531(3) 1 d DG U P A 1
C38A C 0.68609(11) 0.76540(12) -0.3225(5) 0.095(2) Uani 0.469(3) 1 d DG U P A 2
C39A C 0.68569(10) 0.78489(13) -0.3511(5) 0.095(3) Uani 0.469(3) 1 d DG U P A 2
H39A H 0.6741 0.7895 -0.3747 0.114 Uiso 0.469(3) 1 calc R U P A 2
C40A C 0.70256(12) 0.79754(10) -0.3445(5) 0.095(3) Uani 0.469(3) 1 d DG U P A 2
H40A H 0.7023 0.8106 -0.3637 0.114 Uiso 0.469(3) 1 calc R U P A 2
C41A C 0.71982(11) 0.79071(12) -0.3093(5) 0.088(2) Uani 0.469(3) 1 d DG U P A 2
C42A C 0.72022(11) 0.77122(13) -0.2806(5) 0.087(2) Uani 0.469(3) 1 d DG U P A 2
C43A C 0.70336(14) 0.75857(11) -0.2872(5) 0.092(2) Uani 0.469(3) 1 d DG U P A 2
H43A H 0.7036 0.7455 -0.2680 0.111 Uiso 0.469(3) 1 calc R U P A 2
N2A N 0.73861(14) 0.76732(15) -0.2493(6) 0.090(2) Uani 0.469(3) 1 d D U P A 2
H2A1 H 0.7421 0.7563 -0.2281 0.108 Uiso 0.469(3) 1 calc R U P A 2
C44A C 0.74035(10) 0.79959(13) -0.2965(5) 0.090(2) Uani 0.469(3) 1 d DG U P A 2
C45A C 0.74975(12) 0.81805(11) -0.3118(5) 0.097(3) Uani 0.469(3) 1 d DG U P A 2
H45A H 0.7428 0.8279 -0.3374 0.117 Uiso 0.469(3) 1 calc R U P A 2
C46A C 0.76953(13) 0.82170(11) -0.2889(5) 0.102(3) Uani 0.469(3) 1 d DG U P A 2
H46A H 0.7758 0.8340 -0.2992 0.122 Uiso 0.469(3) 1 calc R U P A 2
C47A C 0.77991(10) 0.80690(14) -0.2507(5) 0.098(2) Uani 0.469(3) 1 d DG U P A 2
C48A C 0.77052(13) 0.78845(12) -0.2354(5) 0.092(2) Uani 0.469(3) 1 d DG U P A 2
H48A H 0.7775 0.7785 -0.2098 0.110 Uiso 0.469(3) 1 calc R U P A 2
C49A C 0.75073(13) 0.78479(11) -0.2583(6) 0.091(2) Uani 0.469(3) 1 d DG U P A 2

loop_
_atom_site_aniso_label
_atom_site_aniso_U_11
_atom_site_aniso_U_22
_atom_site_aniso_U_33
_atom_site_aniso_U_23
_atom_site_aniso_U_13
_atom_site_aniso_U_12
O1 0.098(3) 0.076(2) 0.076(2) -0.008(2) 0.011(2) -0.004(2)
N1 0.085(3) 0.071(3) 0.084(3) -0.005(2) -0.010(2) 0.001(2)
C1 0.151(6) 0.095(5) 0.085(4) -0.011(4) 0.025(4) -0.025(4)
O2 0.133(3) 0.084(3) 0.101(3) -0.002(2) -0.003(3) -0.029(3)
N3 0.073(3) 0.107(4) 0.100(3) 0.015(3) -0.006(3) -0.015(3)
C2 0.230(9) 0.110(6) 0.117(6) -0.020(5) 0.009(6) -0.070(6)
C3 0.074(3) 0.073(3) 0.074(3) 0.001(3) 0.007(3) 0.006(3)
O3 0.166(4) 0.069(3) 0.157(4) -0.013(3) 0.040(4) -0.030(3)
O4 0.129(4) 0.108(3) 0.150(4) -0.027(3) 0.039(3) -0.022(3)
C4 0.068(3) 0.072(3) 0.076(3) 0.000(3) 0.000(3) 0.012(3)
C5 0.069(3) 0.087(4) 0.077(3) -0.003(3) 0.001(3) 0.018(3)
O5 0.088(3) 0.130(4) 0.118(3) -0.013(3) 0.001(3) -0.016(3)
C6 0.074(3) 0.080(3) 0.083(3) 0.007(3) 0.002(3) 0.002(3)
O6 0.124(4) 0.134(4) 0.107(3) 0.008(3) -0.021(3) -0.033(3)
C7 0.082(3) 0.074(3) 0.082(3) 0.003(3) -0.001(3) 0.002(3)
O7 0.164(4) 0.114(3) 0.107(3) 0.017(3) -0.020(3) -0.065(3)
C8 0.084(3) 0.075(3) 0.078(3) -0.004(3) 0.000(3) 0.002(3)
O8 0.079(3) 0.097(3) 0.128(3) -0.012(3) -0.002(3) -0.014(2)
C10 0.084(4) 0.074(3) 0.091(4) -0.006(3) -0.009(3) 0.014(3)
O10 0.124(4) 0.158(4) 0.091(3) -0.005(3) -0.004(3) 0.022(3)
C9 0.073(3) 0.066(3) 0.081(3) -0.007(3) -0.003(3) 0.014(3)
O9 0.100(3) 0.125(4) 0.118(4) 0.031(3) -0.010(3) 0.001(3)
C11 0.086(4) 0.085(4) 0.087(4) -0.008(3) -0.017(3) 0.009(3)
O11 0.126(4) 0.179(5) 0.145(4) 0.084(4) -0.010(3) 0.002(4)
C12 0.074(3) 0.068(3) 0.082(3) -0.010(3) -0.013(3) 0.012(3)
O12 0.116(4) 0.274(6) 0.178(5) 0.088(5) -0.002(4) -0.050(4)
C14 0.069(3) 0.072(3) 0.082(3) -0.011(3) -0.002(3) 0.008(3)
C13 0.070(3) 0.068(3) 0.083(3) -0.006(3) -0.004(3) 0.011(3)
C15 0.079(3) 0.077(3) 0.093(4) -0.016(3) -0.013(3) 0.010(3)
C17 0.102(4) 0.086(4) 0.107(4) -0.021(4) -0.019(4) -0.003(3)
C16 0.094(4) 0.089(4) 0.100(4) -0.013(3) -0.023(3) 0.009(3)
C18 0.088(4) 0.075(3) 0.100(4) -0.014(3) -0.009(3) -0.001(3)
C24 0.128(4) 0.063(3) 0.126(4) -0.014(3) 0.020(4) -0.027(3)
C23 0.116(4) 0.066(3) 0.105(4) -0.016(3) 0.008(3) -0.017(3)
C22 0.097(4) 0.076(4) 0.104(4) -0.010(3) 0.000(3) -0.016(3)
C21 0.089(4) 0.079(3) 0.104(4) -0.016(3) 0.002(3) -0.014(3)
C20 0.076(3) 0.070(3) 0.082(3) -0.007(3) -0.012(3) 0.003(3)
C19 0.084(3) 0.074(3) 0.091(4) -0.011(3) -0.009(3) -0.001(3)
C25 0.129(5) 0.086(4) 0.124(5) -0.013(4) 0.026(4) -0.027(4)
C26 0.113(4) 0.089(4) 0.120(4) -0.029(4) 0.020(4) -0.015(4)
C27 0.151(7) 0.143(7) 0.227(10) -0.045(7) 0.084(7) -0.040(6)
C28 0.268(11) 0.099(6) 0.235(10) 0.006(7) 0.099(9) -0.035(7)
C29 0.117(4) 0.068(3) 0.109(4) -0.013(3) 0.009(4) -0.007(3)
C30 0.111(4) 0.079(3) 0.097(4) -0.014(3) 0.000(4) -0.006(3)
C31 0.130(5) 0.105(4) 0.101(4) -0.004(4) -0.020(4) -0.038(4)
C32 0.126(4) 0.111(4) 0.113(4) 0.005(4) -0.017(4) -0.041(4)
C33 0.113(4) 0.107(4) 0.096(4) 0.001(4) -0.009(4) -0.025(4)
C35 0.088(4) 0.096(4) 0.107(4) -0.017(4) 0.006(4) -0.004(3)
C34 0.093(4) 0.104(4) 0.103(4) -0.012(4) -0.011(4) -0.003(3)
C36 0.105(6) 0.205(9) 0.153(7) 0.009(7) -0.025(6) -0.043(6)
C37 0.126(6) 0.158(7) 0.100(5) 0.016(5) -0.030(5) -0.027(5)
C51 0.119(5) 0.106(4) 0.110(5) 0.008(4) -0.008(4) -0.047(4)
C50 0.120(4) 0.107(4) 0.111(4) 0.010(4) -0.019(4) -0.052(3)
C52 0.098(4) 0.079(3) 0.102(4) -0.005(3) -0.008(3) -0.018(3)
C53 0.091(4) 0.075(3) 0.107(4) -0.012(3) 0.000(3) -0.015(3)
C55 0.129(4) 0.095(4) 0.105(4) -0.002(4) -0.009(4) -0.040(4)
C54 0.109(4) 0.071(3) 0.106(4) -0.011(3) 0.007(4) -0.022(3)
C57 0.086(5) 0.135(6) 0.149(7) 0.000(5) 0.011(5) -0.023(4)
C56 0.200(9) 0.162(8) 0.134(7) 0.037(6) -0.018(6) -0.073(7)
C58 0.088(4) 0.092(4) 0.107(4) 0.006(4) -0.009(3) -0.015(3)
C59 0.070(3) 0.094(4) 0.097(4) 0.008(3) -0.005(3) -0.011(3)
C61 0.082(4) 0.127(5) 0.098(4) 0.010(4) 0.001(3) 0.001(4)
C60 0.077(3) 0.107(4) 0.105(4) 0.017(4) 0.001(3) -0.003(3)
C68 0.068(3) 0.118(4) 0.089(4) -0.015(4) 0.006(3) 0.002(3)
C67 0.071(3) 0.103(4) 0.079(3) -0.005(3) 0.008(3) -0.006(3)
C66 0.148(7) 0.206(9) 0.081(5) -0.032(5) -0.012(5) -0.010(6)
C65 0.124(6) 0.142(6) 0.131(7) 0.046(5) -0.003(5) 0.015(5)
C64 0.068(3) 0.102(4) 0.083(4) 0.001(3) -0.001(3) -0.015(3)
C63 0.069(3) 0.104(4) 0.086(4) -0.001(3) 0.000(3) -0.003(3)
C62 0.081(4) 0.120(4) 0.087(4) -0.006(4) 0.004(3) 0.007(3)
C71 0.062(3) 0.108(4) 0.086(3) 0.008(3) 0.003(3) -0.008(3)
C70 0.065(3) 0.108(4) 0.086(3) -0.005(3) 0.009(3) 0.000(3)
C69 0.067(3) 0.104(4) 0.094(4) -0.017(3) 0.001(3) 0.000(3)
C79 0.081(4) 0.126(4) 0.102(4) 0.034(4) 0.010(3) -0.005(3)
C78 0.068(3) 0.112(4) 0.091(4) 0.016(3) 0.008(3) -0.003(3)
C77 0.072(3) 0.117(4) 0.089(4) 0.018(4) 0.007(3) -0.006(3)
C76 0.076(3) 0.120(4) 0.093(4) 0.015(4) 0.013(3) 0.002(3)
C75 0.089(4) 0.115(4) 0.106(4) 0.005(4) 0.015(4) -0.001(4)
C74 0.085(4) 0.113(4) 0.100(4) -0.003(4) 0.008(3) 0.006(4)
C73 0.067(3) 0.103(4) 0.087(4) -0.002(3) 0.012(3) 0.000(3)
C72 0.072(3) 0.105(4) 0.084(4) 0.007(3) -0.002(3) -0.009(3)
C81 0.110(5) 0.177(6) 0.148(5) 0.075(5) 0.003(5) -0.017(5)
C80 0.092(4) 0.188(5) 0.147(5) 0.066(5) 0.000(4) -0.024(4)
C86 0.102(6) 0.259(10) 0.152(8) 0.002(8) 0.029(6) -0.054(6)
C87 0.088(4) 0.099(4) 0.090(4) 0.016(3) 0.001(3) 0.003(3)
C85 0.162(8) 0.233(10) 0.170(8) 0.113(8) -0.007(7) -0.012(7)
C84 0.087(4) 0.109(4) 0.089(4) 0.024(3) 0.011(3) 0.006(3)
C83 0.086(4) 0.111(4) 0.097(4) 0.031(3) 0.009(3) 0.006(3)
C82 0.102(4) 0.150(5) 0.129(5) 0.066(4) -0.008(4) 0.006(4)
C38 0.096(5) 0.083(5) 0.109(5) 0.002(4) -0.011(4) -0.014(4)
C39 0.098(6) 0.081(6) 0.114(6) -0.002(5) -0.017(6) -0.016(5)
C40 0.090(6) 0.084(6) 0.120(6) 0.000(5) -0.013(6) -0.016(5)
C41 0.086(4) 0.079(4) 0.107(4) -0.001(4) -0.013(4) -0.014(4)
C42 0.083(4) 0.076(4) 0.107(4) -0.002(4) -0.011(4) -0.011(4)
C43 0.092(4) 0.084(4) 0.107(4) 0.002(4) -0.010(4) -0.003(4)
N2 0.082(4) 0.081(4) 0.111(4) -0.008(4) -0.009(3) -0.013(4)
C44 0.086(4) 0.077(4) 0.107(4) 0.003(4) -0.014(4) -0.013(4)
C45 0.088(6) 0.084(6) 0.114(6) 0.007(5) -0.015(5) -0.013(5)
C46 0.097(6) 0.078(6) 0.106(6) 0.002(5) -0.013(5) -0.017(5)
C47 0.096(5) 0.080(5) 0.106(5) 0.006(4) -0.012(4) -0.019(4)
C48 0.090(4) 0.077(5) 0.104(4) -0.001(4) -0.013(4) -0.012(4)
C49 0.085(4) 0.074(4) 0.109(4) -0.002(4) -0.012(4) -0.013(3)
C38A 0.095(5) 0.086(5) 0.104(5) 0.002(4) -0.012(4) -0.014(4)
C39A 0.088(6) 0.082(6) 0.114(7) 0.003(6) -0.017(6) -0.002(5)
C40A 0.091(6) 0.078(6) 0.116(7) 0.000(6) -0.012(6) -0.004(5)
C41A 0.083(4) 0.074(4) 0.108(4) 0.003(4) -0.016(4) -0.009(4)
C42A 0.080(4) 0.075(4) 0.106(4) -0.001(4) -0.013(4) -0.010(4)
C43A 0.090(4) 0.079(5) 0.108(5) 0.004(4) -0.008(4) -0.006(4)
N2A 0.083(4) 0.076(4) 0.112(4) 0.003(4) -0.015(4) -0.012(4)
C44A 0.088(4) 0.073(4) 0.110(4) 0.004(4) -0.017(4) -0.013(4)
C45A 0.102(6) 0.070(6) 0.119(7) 0.006(6) -0.022(6) -0.016(5)
C46A 0.109(7) 0.080(6) 0.116(7) 0.007(6) -0.020(6) -0.017(6)
C47A 0.103(5) 0.082(5) 0.107(5) 0.006(4) -0.017(4) -0.022(4)
C48A 0.093(4) 0.076(5) 0.107(5) 0.003(4) -0.012(4) -0.014(4)
C49A 0.088(4) 0.075(4) 0.109(4) -0.001(4) -0.014(4) -0.014(4)

loop_
_atom_type_symbol
_atom_type_description
_atom_type_scat_dispersion_real
_atom_type_scat_dispersion_imag
_atom_type_scat_source
C C 0.0043 0.0021 'International Tables Vol C Tables 4.2.6.8 and 6.1.1.4'
H H 0.0000 0.0000 'International Tables Vol C Tables 4.2.6.8 and 6.1.1.4'
N N 0.0082 0.0041 'International Tables Vol C Tables 4.2.6.8 and 6.1.1.4'
O O 0.0139 0.0075 'International Tables Vol C Tables 4.2.6.8 and 6.1.1.4'

loop_
_geom_angle_atom_site_label_1
_geom_angle_atom_site_label_2
_geom_angle_atom_site_label_3
_geom_angle
_geom_angle_site_symmetry_1
_geom_angle_site_symmetry_3
_geom_angle_publ_flag
C3 O1 C1 117.9(4) . . ?
C20 N1 C13 107.9(5) . . ?
C20 N1 H1 126.0 . . ?
C13 N1 H1 126.0 . . ?
O1 C1 H1A 109.5 . . ?
O1 C1 H1B 109.5 . . ?
H1A C1 H1B 109.5 . . ?
O1 C1 H1C 109.5 . . ?
H1A C1 H1C 109.5 . . ?
H1B C1 H1C 109.5 . . ?
C7 O2 C2 116.6(5) . . ?
C78 N3 C71 109.6(5) . . ?
C78 N3 H3 125.2 . . ?
C71 N3 H3 125.2 . . ?
O2 C2 H2A 109.5 . . ?
O2 C2 H2B 109.5 . . ?
H2A C2 H2B 109.5 . . ?
O2 C2 H2C 109.5 . . ?
H2A C2 H2C 109.5 . . ?
H2B C2 H2C 109.5 . . ?
O1 C3 C8 122.6(5) . . ?
O1 C3 C4 116.5(5) . . ?
C8 C3 C4 120.9(5) . . ?
C24 O3 C28 116.8(6) . . ?
C26 O4 C27 118.1(6) . . ?
C5 C4 C3 115.4(5) . . ?
C5 C4 C9 119.3(5) . . ?
C3 C4 C9 125.2(5) . . ?
C6 C5 C4 124.9(6) . . ?
C6 C5 H5 117.6 . . ?
C4 C5 H5 117.6 . . ?
C35 O5 C36 118.3(6) . . ?
C7 C6 C5 116.7(6) . . ?
C7 C6 C87 121.9(6) . . ?
C5 C6 C87 121.1(6) . . ?
C33 O6 C37 118.4(5) . . ?
C6 C7 O2 114.5(5) . . ?
C6 C7 C8 121.8(6) . . ?
O2 C7 C8 123.6(6) . . ?
C55 O7 C56 117.4(6) . . ?
C7 C8 C3 120.3(6) . . ?
C7 C8 H8 119.9 . . ?
C3 C8 H8 119.9 . . ?
C53 O8 C57 116.6(6) . . ?
C11 C10 C9 122.5(6) . . ?
C11 C10 H10 118.8 . . ?
C9 C10 H10 118.8 . . ?
C62 O10 C66 119.6(6) . . ?
C14 C9 C10 118.6(5) . . ?
C14 C9 C4 122.7(5) . . ?
C10 C9 C4 118.6(5) . . ?
C60 O9 C65 117.5(6) . . ?
C10 C11 C12 119.5(6) . . ?
C10 C11 H11 120.3 . . ?
C12 C11 H11 120.3 . . ?
C82 O11 C85 117.7(6) . . ?
C13 C12 C11 118.9(5) . . ?
C13 C12 C15 106.3(5) . . ?
C11 C12 C15 134.8(6) . . ?
C86 O12 C80 128.7(8) . . ?
C9 C14 C13 118.1(5) . . ?
C9 C14 H14 120.9 . . ?
C13 C14 H14 120.9 . . ?
C12 C13 C14 122.5(5) . . ?
C12 C13 N1 109.4(5) . . ?
C14 C13 N1 128.2(5) . . ?
C20 C15 C16 119.0(6) . . ?
C20 C15 C12 107.9(5) . . ?
C16 C15 C12 133.0(6) . . ?
C18 C17 C16 121.6(6) . . ?
C18 C17 H17 119.2 . . ?
C16 C17 H17 119.2 . . ?
C17 C16 C15 118.1(6) . . ?
C17 C16 H16 121.0 . . ?
C15 C16 H16 121.0 . . ?
C17 C18 C19 120.6(6) . . ?
C17 C18 C21 118.9(6) . . ?
C19 C18 C21 120.3(6) . . ?
O3 C24 C25 123.2(7) . . ?
O3 C24 C23 115.5(7) . . ?
C25 C24 C23 121.3(6) . . ?
C24 C23 C22 117.0(6) . . ?
C24 C23 C29 120.8(6) . . ?
C22 C23 C29 122.0(6) . . ?
C21 C22 C23 123.7(6) . . ?
C21 C22 H22 118.2 . . ?
C23 C22 H22 118.2 . . ?
C26 C21 C22 115.9(6) . . ?
C26 C21 C18 124.7(6) . . ?
C22 C21 C18 119.3(6) . . ?
C19 C20 C15 122.1(6) . . ?
C19 C20 N1 129.4(6) . . ?
C15 C20 N1 108.4(5) . . ?
C20 C19 C18 118.6(6) . . ?
C20 C19 H19 120.7 . . ?
C18 C19 H19 120.7 . . ?
C24 C25 C26 119.4(7) . . ?
C24 C25 H25 120.3 . . ?
C26 C25 H25 120.3 . . ?
C21 C26 C25 122.6(7) . . ?
C21 C26 O4 114.5(6) . . ?
C25 C26 O4 122.9(7) . . ?
O4 C27 H27A 109.5 . . ?
O4 C27 H27B 109.5 . . ?
H27A C27 H27B 109.5 . . ?
O4 C27 H27C 109.5 . . ?
H27A C27 H27C 109.5 . . ?
H27B C27 H27C 109.5 . . ?
O3 C28 H28A 109.5 . . ?
O3 C28 H28B 109.5 . . ?
H28A C28 H28B 109.5 . . ?
O3 C28 H28C 109.5 . . ?
H28A C28 H28C 109.5 . . ?
H28B C28 H28C 109.5 . . ?
C30 C29 C23 115.1(6) . . ?
C30 C29 H29A 108.5 . . ?
C23 C29 H29A 108.5 . . ?
C30 C29 H29B 108.5 . . ?
C23 C29 H29B 108.5 . . ?
H29A C29 H29B 107.5 . . ?
C35 C30 C31 117.0(7) . . ?
C35 C30 C29 121.2(6) . . ?
C31 C30 C29 121.8(7) . . ?
C30 C31 C32 122.9(7) . . ?
C30 C31 H31 118.5 . . ?
C32 C31 H31 118.5 . . ?
C31 C32 C33 117.4(7) . . ?
C31 C32 C38A 118.1(7) . . ?
C33 C32 C38A 119.7(7) . . ?
C31 C32 C38 118.5(7) . . ?
C33 C32 C38 120.5(7) . . ?
O6 C33 C34 123.4(7) . . ?
O6 C33 C32 115.7(6) . . ?
C34 C33 C32 120.8(7) . . ?
C30 C35 O5 114.5(7) . . ?
C30 C35 C34 121.6(7) . . ?
O5 C35 C34 123.9(7) . . ?
C33 C34 C35 120.4(7) . . ?
C33 C34 H34 119.8 . . ?
C35 C34 H34 119.8 . . ?
O5 C36 H36A 109.5 . . ?
O5 C36 H36B 109.5 . . ?
H36A C36 H36B 109.5 . . ?
O5 C36 H36C 109.5 . . ?
H36A C36 H36C 109.5 . . ?
H36B C36 H36C 109.5 . . ?
O6 C37 H37A 109.5 . . ?
O6 C37 H37B 109.5 . . ?
H37A C37 H37B 109.5 . . ?
O6 C37 H37C 109.5 . . ?
H37A C37 H37C 109.5 . . ?
H37B C37 H37C 109.5 . . ?
C50 C51 C52 125.7(7) . . ?
C50 C51 H51 117.2 . . ?
C52 C51 H51 117.2 . . ?
C51 C50 C55 117.3(7) . . ?
C51 C50 C47 119.8(6) . . ?
C55 C50 C47 119.9(7) . . ?
C51 C50 C47A 116.9(7) . . ?
C55 C50 C47A 121.4(7) . . ?
C51 C52 C53 115.1(6) . . ?
C51 C52 C58 121.9(6) . . ?
C53 C52 C58 123.0(6) . . ?
C54 C53 O8 123.5(6) . . ?
C54 C53 C52 121.6(6) . . ?
O8 C53 C52 114.9(6) . . ?
O7 C55 C50 116.6(7) . . ?
O7 C55 C54 124.2(7) . . ?
C50 C55 C54 119.2(7) . . ?
C53 C54 C55 121.2(7) . . ?
C53 C54 H54 119.4 . . ?
C55 C54 H54 119.4 . . ?
O8 C57 H57A 109.5 . . ?
O8 C57 H57B 109.5 . . ?
H57A C57 H57B 109.5 . . ?
O8 C57 H57C 109.5 . . ?
H57A C57 H57C 109.5 . . ?
H57B C57 H57C 109.5 . . ?
O7 C56 H56A 109.5 . . ?
O7 C56 H56B 109.5 . . ?
H56A C56 H56B 109.5 . . ?
O7 C56 H56C 109.5 . . ?
H56A C56 H56C 109.5 . . ?
H56B C56 H56C 109.5 . . ?
C59 C58 C52 115.7(6) . . ?
C59 C58 H58A 108.4 . . ?
C52 C58 H58A 108.4 . . ?
C59 C58 H58B 108.4 . . ?
C52 C58 H58B 108.4 . . ?
H58A C58 H58B 107.4 . . ?
C64 C59 C60 117.1(7) . . ?
C64 C59 C58 122.5(6) . . ?
C60 C59 C58 120.3(6) . . ?
C62 C61 C60 119.6(7) . . ?
C62 C61 H61 120.2 . . ?
C60 C61 H61 120.2 . . ?
O9 C60 C59 116.2(7) . . ?
O9 C60 C61 122.9(7) . . ?
C59 C60 C61 120.9(7) . . ?
C69 C68 C67 121.8(6) . . ?
C69 C68 H68 119.1 . . ?
C67 C68 H68 119.1 . . ?
C72 C67 C68 118.0(6) . . ?
C72 C67 C63 120.5(6) . . ?
C68 C67 C63 121.5(6) . . ?
O10 C66 H66A 109.5 . . ?
O10 C66 H66B 109.5 . . ?
H66A C66 H66B 109.5 . . ?
O10 C66 H66C 109.5 . . ?
H66A C66 H66C 109.5 . . ?
H66B C66 H66C 109.5 . . ?
O9 C65 H65A 109.5 . . ?
O9 C65 H65B 109.5 . . ?
H65A C65 H65B 109.5 . . ?
O9 C65 H65C 109.5 . . ?
H65A C65 H65C 109.5 . . ?
H65B C65 H65C 109.5 . . ?
C59 C64 C63 124.3(6) . . ?
C59 C64 H64 117.9 . . ?
C63 C64 H64 117.9 . . ?
C62 C63 C64 116.1(6) . . ?
C62 C63 C67 124.4(6) . . ?
C64 C63 C67 119.3(6) . . ?
C61 C62 O10 122.3(7) . . ?
C61 C62 C63 121.7(7) . . ?
O10 C62 C63 116.0(7) . . ?
C72 C71 N3 130.3(6) . . ?
C72 C71 C70 122.4(6) . . ?
N3 C71 C70 107.3(6) . . ?
C69 C70 C71 118.2(6) . . ?
C69 C70 C73 133.8(6) . . ?
C71 C70 C73 108.0(6) . . ?
C68 C69 C70 119.6(6) . . ?
C68 C69 H69 120.2 . . ?
C70 C69 H69 120.2 . . ?
C80 C79 C84 116.2(7) . . ?
C80 C79 C76 121.6(7) . . ?
C84 C79 C76 122.0(6) . . ?
N3 C78 C77 128.8(6) . . ?
N3 C78 C73 109.5(6) . . ?
C77 C78 C73 121.7(7) . . ?
C78 C77 C76 118.0(6) . . ?
C78 C77 H77 121.0 . . ?
C76 C77 H77 121.0 . . ?
C75 C76 C77 119.5(7) . . ?
C75 C76 C79 121.4(7) . . ?
C77 C76 C79 119.1(7) . . ?
C74 C75 C76 122.7(7) . . ?
C74 C75 H75 118.6 . . ?
C76 C75 H75 118.6 . . ?
C73 C74 C75 119.0(7) . . ?
C73 C74 H74 120.5 . . ?
C75 C74 H74 120.5 . . ?
C74 C73 C78 119.1(6) . . ?
C74 C73 C70 135.3(6) . . ?
C78 C73 C70 105.5(6) . . ?
C71 C72 C67 120.0(6) . . ?
C71 C72 H72 120.0 . . ?
C67 C72 H72 120.0 . . ?
C80 C81 C82 120.5(7) . . ?
C80 C81 H81 119.7 . . ?
C82 C81 H81 119.7 . . ?
C79 C80 C81 122.3(8) . . ?
C79 C80 O12 117.3(8) . . ?
C81 C80 O12 120.4(7) . . ?
O12 C86 H86A 120.0 . . ?
O12 C86 H86B 120.0 . . ?
H86A C86 H86B 120.0 . . ?
C6 C87 C83 118.4(5) . . ?
C6 C87 H87A 107.7 . . ?
C83 C87 H87A 107.7 . . ?
C6 C87 H87B 107.7 . . ?
C83 C87 H87B 107.7 . . ?
H87A C87 H87B 107.1 . . ?
O11 C85 H85A 109.5 . . ?
O11 C85 H85B 109.5 . . ?
H85A C85 H85B 109.5 . . ?
O11 C85 H85C 109.5 . . ?
H85A C85 H85C 109.5 . . ?
H85B C85 H85C 109.5 . . ?
C83 C84 C79 124.1(6) . . ?
C83 C84 H84 118.0 . . ?
C79 C84 H84 118.0 . . ?
C82 C83 C84 116.9(6) . . ?
C82 C83 C87 118.4(6) . . ?
C84 C83 C87 124.7(6) . . ?
O11 C82 C83 114.1(7) . . ?
O11 C82 C81 125.9(7) . . ?
C83 C82 C81 119.9(7) . . ?
C39 C38 C43 120.0 . . ?
C39 C38 C32 127.0(6) . . ?
C43 C38 C32 112.5(6) . . ?
C40 C39 C38 120.0 . . ?
C40 C39 H39 120.0 . . ?
C38 C39 H39 120.0 . . ?
C39 C40 C41 120.0 . . ?
C39 C40 H40 120.0 . . ?
C41 C40 H40 120.0 . . ?
C42 C41 C40 120.0 . . ?
C42 C41 C44 105.2(6) . . ?
C40 C41 C44 134.8(6) . . ?
N2 C42 C41 111.5(7) . . ?
N2 C42 C43 128.5(7) . . ?
C41 C42 C43 120.0 . . ?
C42 C43 C38 120.0 . . ?
C42 C43 H43 120.0 . . ?
C38 C43 H43 120.0 . . ?
C42 N2 C49 107.0(8) . . ?
C42 N2 H2 126.5 . . ?
C49 N2 H2 126.5 . . ?
C45 C44 C49 120.0 . . ?
C45 C44 C41 134.1(6) . . ?
C49 C44 C41 105.9(6) . . ?
C44 C45 C46 120.0 . . ?
C44 C45 H45 120.0 . . ?
C46 C45 H45 120.0 . . ?
C47 C46 C45 120.0 . . ?
C47 C46 H46 120.0 . . ?
C45 C46 H46 120.0 . . ?
C48 C47 C46 120.0 . . ?
C48 C47 C50 110.6(6) . . ?
C46 C47 C50 129.2(6) . . ?
C47 C48 C49 120.0 . . ?
C47 C48 H48 120.0 . . ?
C49 C48 H48 120.0 . . ?
C48 C49 C44 120.0 . . ?
C48 C49 N2 129.6(6) . . ?
C44 C49 N2 110.4(6) . . ?
C39A C38A C43A 120.0 . . ?
C39A C38A C32 129.7(6) . . ?
C43A C38A C32 109.8(6) . . ?
C38A C39A C40A 120.0 . . ?
C38A C39A H39A 120.0 . . ?
C40A C39A H39A 120.0 . . ?
C41A C40A C39A 120.0 . . ?
C41A C40A H40A 120.0 . . ?
C39A C40A H40A 120.0 . . ?
C40A C41A C42A 120.0 . . ?
C40A C41A C44A 133.6(6) . . ?
C42A C41A C44A 106.3(6) . . ?
N2A C42A C41A 111.0(7) . . ?
N2A C42A C43A 129.0(7) . . ?
C41A C42A C43A 120.0 . . ?
C42A C43A C38A 120.0 . . ?
C42A C43A H43A 120.0 . . ?
C38A C43A H43A 120.0 . . ?
C42A N2A C49A 107.1(8) . . ?
C42A N2A H2A1 126.4 . . ?
C49A N2A H2A1 126.4 . . ?
C45A C44A C49A 120.0 . . ?
C45A C44A C41A 135.2(6) . . ?
C49A C44A C41A 104.7(6) . . ?
C44A C45A C46A 120.0 . . ?
C44A C45A H45A 120.0 . . ?
C46A C45A H45A 120.0 . . ?
C47A C46A C45A 120.0 . . ?
C47A C46A H46A 120.0 . . ?
C45A C46A H46A 120.0 . . ?
C46A C47A C48A 120.0 . . ?
C46A C47A C50 128.1(6) . . ?
C48A C47A C50 111.6(6) . . ?
C49A C48A C47A 120.0 . . ?
C49A C48A H48A 120.0 . . ?
C47A C48A H48A 120.0 . . ?
C48A C49A C44A 120.0 . . ?
C48A C49A N2A 129.2(7) . . ?
C44A C49A N2A 110.8(7) . . ?

loop_
_geom_bond_atom_site_label_1
_geom_bond_atom_site_label_2
_geom_bond_distance
_geom_bond_site_symmetry_2
_geom_bond_publ_flag
O1 C3 1.368(6) . ?
O1 C1 1.420(7) . ?
N1 C20 1.399(7) . ?
N1 C13 1.409(7) . ?
N1 H1 0.8600 . ?
C1 H1A 0.9600 . ?
C1 H1B 0.9600 . ?
C1 H1C 0.9600 . ?
O2 C7 1.376(7) . ?
O2 C2 1.405(8) . ?
N3 C78 1.369(8) . ?
N3 C71 1.402(7) . ?
N3 H3 0.8600 . ?
C2 H2A 0.9600 . ?
C2 H2B 0.9600 . ?
C2 H2C 0.9600 . ?
C3 C8 1.392(7) . ?
C3 C4 1.408(7) . ?
O3 C24 1.348(7) . ?
O3 C28 1.447(9) . ?
O4 C26 1.392(8) . ?
O4 C27 1.465(9) . ?
C4 C5 1.407(7) . ?
C4 C9 1.469(7) . ?
C5 C6 1.388(8) . ?
C5 H5 0.9300 . ?
O5 C35 1.381(7) . ?
O5 C36 1.408(9) . ?
C6 C7 1.373(8) . ?
C6 C87 1.505(8) . ?
O6 C33 1.348(8) . ?
O6 C37 1.446(8) . ?
C7 C8 1.380(8) . ?
O7 C55 1.365(8) . ?
O7 C56 1.467(9) . ?
C8 H8 0.9300 . ?
O8 C53 1.384(7) . ?
O8 C57 1.414(7) . ?
C10 C11 1.342(8) . ?
C10 C9 1.419(8) . ?
C10 H10 0.9300 . ?
O10 C62 1.388(8) . ?
O10 C66 1.427(8) . ?
C9 C14 1.385(7) . ?
O9 C60 1.355(8) . ?
O9 C65 1.434(8) . ?
C11 C12 1.396(8) . ?
C11 H11 0.9300 . ?
O11 C82 1.354(8) . ?
O11 C85 1.446(9) . ?
C12 C13 1.380(7) . ?
C12 C15 1.458(8) . ?
O12 C86 1.254(9) . ?
O12 C80 1.419(9) . ?
C14 C13 1.396(7) . ?
C14 H14 0.9300 . ?
C15 C20 1.385(8) . ?
C15 C16 1.414(8) . ?
C17 C18 1.378(9) . ?
C17 C16 1.385(8) . ?
C17 H17 0.9300 . ?
C16 H16 0.9300 . ?
C18 C19 1.379(8) . ?
C18 C21 1.498(8) . ?
C24 C25 1.365(9) . ?
C24 C23 1.376(9) . ?
C23 C22 1.396(8) . ?
C23 C29 1.512(8) . ?
C22 C21 1.391(8) . ?
C22 H22 0.9300 . ?
C21 C26 1.362(9) . ?
C20 C19 1.377(7) . ?
C19 H19 0.9300 . ?
C25 C26 1.388(9) . ?
C25 H25 0.9300 . ?
C27 H27A 0.9600 . ?
C27 H27B 0.9600 . ?
C27 H27C 0.9600 . ?
C28 H28A 0.9600 . ?
C28 H28B 0.9600 . ?
C28 H28C 0.9600 . ?
C29 C30 1.511(9) . ?
C29 H29A 0.9700 . ?
C29 H29B 0.9700 . ?
C30 C35 1.379(9) . ?
C30 C31 1.396(9) . ?
C31 C32 1.400(9) . ?
C31 H31 0.9300 . ?
C32 C33 1.404(9) . ?
C32 C38A 1.477(9) . ?
C32 C38 1.675(9) . ?
C33 C34 1.362(9) . ?
C35 C34 1.394(9) . ?
C34 H34 0.9300 . ?
C36 H36A 0.9600 . ?
C36 H36B 0.9600 . ?
C36 H36C 0.9600 . ?
C37 H37A 0.9600 . ?
C37 H37B 0.9600 . ?
C37 H37C 0.9600 . ?
C51 C50 1.363(9) . ?
C51 C52 1.391(9) . ?
C51 H51 0.9300 . ?
C50 C55 1.383(9) . ?
C50 C47 1.480(8) . ?
C50 C47A 1.700(9) . ?
C52 C53 1.394(8) . ?
C52 C58 1.497(9) . ?
C53 C54 1.355(9) . ?
C55 C54 1.404(9) . ?
C54 H54 0.9300 . ?
C57 H57A 0.9600 . ?
C57 H57B 0.9600 . ?
C57 H57C 0.9600 . ?
C56 H56A 0.9600 . ?
C56 H56B 0.9600 . ?
C56 H56C 0.9600 . ?
C58 C59 1.489(9) . ?
C58 H58A 0.9700 . ?
C58 H58B 0.9700 . ?
C59 C64 1.375(8) . ?
C59 C60 1.391(9) . ?
C61 C62 1.376(9) . ?
C61 C60 1.395(9) . ?
C61 H61 0.9300 . ?
C68 C69 1.372(8) . ?
C68 C67 1.435(8) . ?
C68 H68 0.9300 . ?
C67 C72 1.384(8) . ?
C67 C63 1.468(8) . ?
C66 H66A 0.9600 . ?
C66 H66B 0.9600 . ?
C66 H66C 0.9600 . ?
C65 H65A 0.9600 . ?
C65 H65B 0.9600 . ?
C65 H65C 0.9600 . ?
C64 C63 1.397(8) . ?
C64 H64 0.9300 . ?
C63 C62 1.397(9) . ?
C71 C72 1.366(8) . ?
C71 C70 1.418(8) . ?
C70 C69 1.392(8) . ?
C70 C73 1.445(8) . ?
C69 H69 0.9300 . ?
C79 C80 1.351(9) . ?
C79 C84 1.397(8) . ?
C79 C76 1.497(9) . ?
C78 C77 1.383(8) . ?
C78 C73 1.424(8) . ?
C77 C76 1.392(9) . ?
C77 H77 0.9300 . ?
C76 C75 1.386(9) . ?
C75 C74 1.373(9) . ?
C75 H75 0.9300 . ?
C74 C73 1.364(9) . ?
C74 H74 0.9300 . ?
C72 H72 0.9300 . ?
C81 C80 1.368(10) . ?
C81 C82 1.386(10) . ?
C81 H81 0.9300 . ?
C86 H86A 0.9300 . ?
C86 H86B 0.9300 . ?
C87 C83 1.534(8) . ?
C87 H87A 0.9700 . ?
C87 H87B 0.9700 . ?
C85 H85A 0.9600 . ?
C85 H85B 0.9600 . ?
C85 H85C 0.9600 . ?
C84 C83 1.386(8) . ?
C84 H84 0.9300 . ?
C83 C82 1.384(9) . ?
C38 C39 1.3900 . ?
C38 C43 1.3900 . ?
C39 C40 1.3900 . ?
C39 H39 0.9300 . ?
C40 C41 1.3900 . ?
C40 H40 0.9300 . ?
C41 C42 1.3900 . ?
C41 C44 1.484(7) . ?
C42 N2 1.376(9) . ?
C42 C43 1.3900 . ?
C43 H43 0.9300 . ?
N2 C49 1.396(9) . ?
N2 H2 0.8600 . ?
C44 C45 1.3900 . ?
C44 C49 1.3900 . ?
C45 C46 1.3900 . ?
C45 H45 0.9300 . ?
C46 C47 1.3900 . ?
C46 H46 0.9300 . ?
C47 C48 1.3900 . ?
C48 C49 1.3900 . ?
C48 H48 0.9300 . ?
C38A C39A 1.3900 . ?
C38A C43A 1.3900 . ?
C39A C40A 1.3900 . ?
C39A H39A 0.9300 . ?
C40A C41A 1.3900 . ?
C40A H40A 0.9300 . ?
C41A C42A 1.3900 . ?
C41A C44A 1.488(7) . ?
C42A N2A 1.369(10) . ?
C42A C43A 1.3900 . ?
C43A H43A 0.9300 . ?
N2A C49A 1.407(10) . ?
N2A H2A1 0.8600 . ?
C44A C45A 1.3900 . ?
C44A C49A 1.3900 . ?
C45A C46A 1.3900 . ?
C45A H45A 0.9300 . ?
C46A C47A 1.3900 . ?
C46A H46A 0.9300 . ?
C47A C48A 1.3900 . ?
C48A C49A 1.3900 . ?
C48A H48A 0.9300 . ?
